data_2213733
loop_
_publ_author_name
'Xie, Zhi-Yuan'

_publ_section_title
;
 Thiosemicarbazidium picrate monohydrate
;
_journal_coeditor_code CS2034
_journal_issue 6
_journal_name_full 'Acta Crystallographica Section E'
_journal_page_first o2957
_journal_page_last o2958
_journal_paper_doi 10.1107/S1600536807024002
_journal_volume 63
_journal_year 2007
_chemical_formula_iupac 'C H6 N3 S + , C6 H2 N3 O7 - , H2 O'
_chemical_formula_moiety 'C H6 N3 S + , C6 H2 N3 O7 - , H2 O'
_chemical_formula_sum 'C7 H10 N6 O8 S'
_chemical_formula_weight 338.27
_chemical_name_systematic
;
Thiosemicarbazidium picrate monohydrate
;
_space_group_IT_number 2
_symmetry_cell_setting triclinic
_symmetry_space_group_name_Hall '-P 1'
_symmetry_space_group_name_H-M 'P -1'
_atom_sites_solution_hydrogens geom
_atom_sites_solution_primary direct
_atom_sites_solution_secondary difmap
_audit_creation_method SHELXL97
_cell_angle_alpha 94.9040(10)
_cell_angle_beta 104.6130(10)
_cell_angle_gamma 109.2570(10)
_cell_formula_units_Z 2
_cell_length_a 7.1686(5)
_cell_length_b 9.7720(6)
_cell_length_c 10.3293(7)
_cell_measurement_reflns_used 2882
_cell_measurement_temperature 298(2)
_cell_measurement_theta_max 28.24
_cell_measurement_theta_min 2.25
_cell_volume 649.63(7)
_computing_cell_refinement 'SAINT-Plus (Bruker, 2001)'
_computing_data_collection 'SMART (Bruker, 2001)'
_computing_data_reduction SAINT-Plus
_computing_molecular_graphics 'PLATON (Spek, 2003)'
_computing_publication_material PLATON
_computing_structure_refinement 'SHELXL97 (Sheldrick, 1997)'
_computing_structure_solution 'SHELXS97 (Sheldrick, 1997)'
_diffrn_ambient_temperature 298(2)
_diffrn_measured_fraction_theta_full 0.983
_diffrn_measured_fraction_theta_max 0.983
_diffrn_measurement_device_type 'Bruker SMART APEX CCD area-detector'
_diffrn_measurement_method '0.3\% wide \w exposures'
_diffrn_radiation_monochromator graphite
_diffrn_radiation_source 'fine focus sealed Siemens Mo tube'
_diffrn_radiation_type 'Mo k\a'
_diffrn_radiation_wavelength 0.71073
_diffrn_reflns_av_R_equivalents 0.0194
_diffrn_reflns_av_sigmaI/netI 0.0312
_diffrn_reflns_limit_h_max 8
_diffrn_reflns_limit_h_min -8
_diffrn_reflns_limit_k_max 11
_diffrn_reflns_limit_k_min -11
_diffrn_reflns_limit_l_max 12
_diffrn_reflns_limit_l_min -12
_diffrn_reflns_number 3394
_diffrn_reflns_theta_full 25.50
_diffrn_reflns_theta_max 25.50
_diffrn_reflns_theta_min 2.07
_exptl_absorpt_coefficient_mu 0.307
_exptl_absorpt_correction_T_max 0.9412
_exptl_absorpt_correction_T_min 0.9245
_exptl_absorpt_correction_type multi-scan
_exptl_absorpt_process_details '(SADABS; Sheldrick, 2001)'
_exptl_crystal_colour yellow
_exptl_crystal_density_diffrn 1.729
_exptl_crystal_density_method 'not measured'
_exptl_crystal_description block
_exptl_crystal_F_000 348
_exptl_crystal_size_max 0.26
_exptl_crystal_size_mid 0.20
_exptl_crystal_size_min 0.18
_refine_diff_density_max 0.504
_refine_diff_density_min -0.343
_refine_ls_extinction_coef 0.023(6)
_refine_ls_extinction_expression Fc^*^=kFc[1+0.001xFc^2^\l^3^/sin(2\q)]^-1/4^
_refine_ls_extinction_method 'SHELXL97 (Sheldrick, 1997)'
_refine_ls_goodness_of_fit_ref 1.080
_refine_ls_hydrogen_treatment mixed
_refine_ls_matrix_type full
_refine_ls_number_parameters 224
_refine_ls_number_reflns 2377
_refine_ls_number_restraints 2
_refine_ls_restrained_S_all 1.080
_refine_ls_R_factor_all 0.0473
_refine_ls_R_factor_gt 0.0444
_refine_ls_shift/su_max 0.001
_refine_ls_shift/su_mean 0.000
_refine_ls_structure_factor_coef Fsqd
_refine_ls_weighting_details 'calc w = 1/[\s^2^(Fo^2^)+(0.0815P)^2^+0.3030P] where P=(Fo^2^+2Fc^2^)/3'
_refine_ls_weighting_scheme calc
_refine_ls_wR_factor_gt 0.1284
_refine_ls_wR_factor_ref 0.1372
_reflns_number_gt 2198
_reflns_number_total 2377
_reflns_threshold_expression I>2\s(I)
_cod_data_source_file cs2034.cif
_cod_data_source_block I
_cod_database_code 2213733
_cod_database_fobs_code 2213733

loop_
_symmetry_equiv_pos_as_xyz
'x, y, z'
'-x, -y, -z'

loop_
_atom_site_type_symbol
_atom_site_label
_atom_site_fract_x
_atom_site_fract_y
_atom_site_fract_z
_atom_site_U_iso_or_equiv
_atom_site_adp_type
_atom_site_calc_flag
_atom_site_refinement_flags
_atom_site_occupancy
C C1 0.7217(3) 1.0036(2) 0.9487(2) 0.0310(4) Uani d . 1
C C2 0.6338(3) 0.8454(2) 0.9004(2) 0.0309(5) Uani d . 1
C C3 0.4940(3) 0.7776(2) 0.7758(2) 0.0306(4) Uani d . 1
H H3 0.4430 0.6755 0.7504 0.037 Uiso calc R 1
C C4 0.4295(3) 0.8635(2) 0.6879(2) 0.0290(4) Uani d . 1
C C5 0.5022(3) 1.0161(2) 0.7239(2) 0.0294(4) Uani d . 1
H H5 0.4566 1.0723 0.6641 0.035 Uiso calc R 1
C C6 0.6425(3) 1.0824(2) 0.8494(2) 0.0297(4) Uani d . 1
C C7 0.1282(3) 0.2038(2) 0.3676(2) 0.0314(5) Uani d . 1
N N1 0.6970(3) 0.7500(2) 0.98778(19) 0.0377(4) Uani d . 1
N N2 0.2821(3) 0.79158(19) 0.55577(17) 0.0329(4) Uani d . 1
N N3 0.7130(3) 1.24264(19) 0.88155(18) 0.0360(4) Uani d . 1
N N4 0.0429(3) 0.0590(2) 0.3301(2) 0.0414(5) Uani d . 1
H H4A 0.076(4) 0.003(3) 0.380(3) 0.050 Uiso d . 1
H H4B -0.046(5) 0.017(3) 0.243(3) 0.050 Uiso d . 1
N N5 0.0602(3) 0.2791(2) 0.2747(2) 0.0387(5) Uani d . 1
H H5A -0.012(4) 0.236(3) 0.201(3) 0.046 Uiso d . 1
N N6 0.1520(4) 0.4336(2) 0.2989(2) 0.0425(5) Uani d . 1
H H6A 0.054(5) 0.472(4) 0.283(3) 0.064 Uiso d . 1
H H6B 0.226(5) 0.459(3) 0.388(3) 0.051 Uiso d . 1
H H6C 0.225(5) 0.464(3) 0.246(3) 0.051 Uiso d . 1
O O1 0.8552(3) 1.06350(18) 1.06062(17) 0.0507(5) Uani d . 1
O O2 0.7553(4) 0.7902(2) 1.11078(18) 0.0688(7) Uani d . 1
O O3 0.6863(3) 0.62910(18) 0.93507(19) 0.0516(5) Uani d . 1
O O4 0.2037(3) 0.65628(17) 0.53171(17) 0.0463(4) Uani d . 1
O O5 0.2423(3) 0.86815(19) 0.47271(16) 0.0470(5) Uani d . 1
O O6 0.8105(4) 1.3081(2) 0.9962(2) 0.0800(8) Uani d . 1
O O7 0.6669(4) 1.30720(19) 0.7905(2) 0.0677(7) Uani d . 1
O O8 0.1514(3) 0.4540(2) 0.7612(2) 0.0579(5) Uani d D 1
H H8A 0.152(6) 0.384(3) 0.712(3) 0.087 Uiso d D 1
H H8B 0.164(6) 0.435(4) 0.8373(19) 0.087 Uiso d D 1
S S1 0.30307(9) 0.28907(7) 0.51999(6) 0.0434(2) Uani d . 1

loop_
_atom_site_aniso_label
_atom_site_aniso_U_11
_atom_site_aniso_U_22
_atom_site_aniso_U_33
_atom_site_aniso_U_12
_atom_site_aniso_U_13
_atom_site_aniso_U_23
C1 0.0349(11) 0.0295(10) 0.0264(10) 0.0123(8) 0.0052(8) 0.0032(8)
C2 0.0348(11) 0.0282(10) 0.0315(10) 0.0140(8) 0.0086(8) 0.0093(8)
C3 0.0337(11) 0.0241(9) 0.0325(10) 0.0098(8) 0.0089(8) 0.0040(8)
C4 0.0291(10) 0.0282(10) 0.0275(10) 0.0099(8) 0.0058(8) 0.0035(8)
C5 0.0315(10) 0.0292(10) 0.0287(10) 0.0120(8) 0.0086(8) 0.0092(8)
C6 0.0339(10) 0.0236(10) 0.0303(10) 0.0088(8) 0.0096(8) 0.0051(8)
C7 0.0318(10) 0.0349(11) 0.0304(10) 0.0163(9) 0.0084(8) 0.0064(8)
N1 0.0465(11) 0.0301(9) 0.0352(10) 0.0153(8) 0.0068(8) 0.0103(8)
N2 0.0327(9) 0.0339(9) 0.0294(9) 0.0129(7) 0.0050(7) 0.0022(7)
N3 0.0412(10) 0.0261(9) 0.0354(10) 0.0101(8) 0.0058(8) 0.0054(8)
N4 0.0506(12) 0.0317(10) 0.0361(11) 0.0153(9) 0.0017(9) 0.0089(8)
N5 0.0529(12) 0.0256(9) 0.0287(9) 0.0141(8) -0.0015(8) 0.0017(7)
N6 0.0552(13) 0.0279(10) 0.0392(11) 0.0147(9) 0.0063(10) 0.0051(8)
O1 0.0647(12) 0.0334(9) 0.0356(9) 0.0142(8) -0.0098(8) 0.0005(7)
O2 0.1191(19) 0.0460(10) 0.0338(10) 0.0346(11) 0.0024(10) 0.0129(8)
O3 0.0739(13) 0.0356(9) 0.0514(10) 0.0303(9) 0.0137(9) 0.0124(8)
O4 0.0525(10) 0.0314(8) 0.0395(9) 0.0077(7) 0.0012(7) -0.0037(7)
O5 0.0566(11) 0.0464(10) 0.0328(8) 0.0223(8) -0.0006(7) 0.0087(7)
O6 0.125(2) 0.0314(9) 0.0478(11) 0.0219(11) -0.0211(12) -0.0062(8)
O7 0.0979(17) 0.0291(9) 0.0525(11) 0.0129(9) -0.0057(11) 0.0138(8)
O8 0.0734(13) 0.0447(10) 0.0546(12) 0.0277(10) 0.0073(10) 0.0144(9)
S1 0.0446(4) 0.0451(4) 0.0327(3) 0.0186(3) -0.0026(2) 0.0009(2)

loop_
_atom_type_symbol
_atom_type_description
_atom_type_scat_dispersion_real
_atom_type_scat_dispersion_imag
_atom_type_scat_source
C C 0.0033 0.0016 'International Tables Vol C Tables 4.2.6.8 and 6.1.1.4'
H H 0.0000 0.0000 'International Tables Vol C Tables 4.2.6.8 and 6.1.1.4'
N N 0.0061 0.0033 'International Tables Vol C Tables 4.2.6.8 and 6.1.1.4'
O O 0.0106 0.0060 'International Tables Vol C Tables 4.2.6.8 and 6.1.1.4'
S S 0.1246 0.1234 'International Tables Vol C Tables 4.2.6.8 and 6.1.1.4'

loop_
_geom_angle_atom_site_label_1
_geom_angle_atom_site_label_2
_geom_angle_atom_site_label_3
_geom_angle
_geom_angle_publ_flag
O1 C1 C6 124.59(19) no
O1 C1 C2 123.32(19) no
C6 C1 C2 112.04(18) no
C3 C2 C1 124.41(18) no
C3 C2 N1 116.46(18) no
C1 C2 N1 119.12(18) no
C2 C3 C4 118.88(18) no
C2 C3 H3 120.6 no
C4 C3 H3 120.6 no
C3 C4 C5 121.60(18) no
C3 C4 N2 118.80(18) no
C5 C4 N2 119.60(18) no
C6 C5 C4 118.78(18) no
C6 C5 H5 120.6 no
C4 C5 H5 120.6 no
C5 C6 C1 124.27(18) no
C5 C6 N3 116.31(17) no
C1 C6 N3 119.42(18) no
N4 C7 N5 114.47(19) no
N4 C7 S1 123.27(17) no
N5 C7 S1 122.24(16) no
O2 N1 O3 121.76(19) no
O2 N1 C2 119.50(19) no
O3 N1 C2 118.72(18) no
O5 N2 O4 123.07(18) no
O5 N2 C4 118.61(17) no
O4 N2 C4 118.31(17) no
O6 N3 O7 121.47(19) no
O6 N3 C6 120.55(18) no
O7 N3 C6 117.96(18) no
C7 N4 H4A 122(2) no
C7 N4 H4B 120.2(17) no
H4A N4 H4B 118(3) no
C7 N5 N6 119.43(19) no
C7 N5 H5A 119(2) no
N6 N5 H5A 120(2) no
N5 N6 H6A 109(2) no
N5 N6 H6B 104.7(18) no
H6A N6 H6B 111(3) no
N5 N6 H6C 112(2) no
H6A N6 H6C 106(3) no
H6B N6 H6C 113(3) no
H8A O8 H8B 108(4) no

loop_
_geom_bond_atom_site_label_1
_geom_bond_atom_site_label_2
_geom_bond_distance
_geom_bond_publ_flag
C1 O1 1.246(3) no
C1 C6 1.448(3) no
C1 C2 1.450(3) no
C2 C3 1.366(3) no
C2 N1 1.451(3) no
C3 C4 1.385(3) no
C3 H3 0.9300 no
C4 C5 1.388(3) no
C4 N2 1.446(3) no
C5 C6 1.371(3) no
C5 H5 0.9300 no
C6 N3 1.457(3) no
C7 N4 1.319(3) no
C7 N5 1.349(3) no
C7 S1 1.684(2) no
N1 O2 1.217(3) no
N1 O3 1.228(3) no
N2 O5 1.226(2) no
N2 O4 1.228(2) no
N3 O6 1.207(3) no
N3 O7 1.214(2) no
N4 H4A 0.83(3) no
N4 H4B 0.92(3) no
N5 N6 1.404(3) no
N5 H5A 0.79(3) no
N6 H6A 0.89(4) no
N6 H6B 0.90(3) no
N6 H6C 0.85(3) no
O8 H8A 0.82(3) no
O8 H8B 0.82(3) no

loop_
_geom_hbond_atom_site_label_D
_geom_hbond_atom_site_label_H
_geom_hbond_atom_site_label_A
_geom_hbond_site_symmetry_A
_geom_hbond_distance_DH
_geom_hbond_distance_HA
_geom_hbond_distance_DA
_geom_hbond_angle_DHA
_geom_hbond_publ_flag
C3 H3 O8 . 0.93 2.50 3.266(3) 140 yes
O8 H8A S1 . 0.82(3) 2.72(2) 3.439(2) 148(4) yes
N6 H6B O4 . 0.90(3) 2.41(3) 2.963(3) 120(2) yes
N6 H6B S1 . 0.90(3) 2.35(3) 2.948(2) 124(2) yes
O8 H8B O2 2_667 0.82(3) 2.52(3) 3.006(3) 120(3) yes
O8 H8B O3 2_667 0.82(3) 2.550(17) 3.328(3) 161(4) yes
N6 H6C O7 2_676 0.85(3) 2.21(3) 2.791(3) 125(2) yes
N6 H6C O3 2_666 0.85(3) 2.33(3) 3.031(3) 140(3) yes
N6 H6A O8 2_566 0.89(4) 1.82(4) 2.708(3) 176(3) yes
N5 H5A O6 1_444 0.79(3) 2.46(3) 3.072(3) 134(3) yes
N5 H5A O1 1_444 0.79(3) 1.92(3) 2.647(2) 153(3) yes
N4 H4B O2 1_444 0.92(3) 2.29(3) 3.056(3) 140(2) yes
N4 H4B O1 1_444 0.92(3) 1.99(3) 2.781(3) 143(2) yes
N4 H4A O5 1_545 0.83(3) 2.18(3) 2.976(3) 160(3) yes

loop_
_geom_torsion_atom_site_label_1
_geom_torsion_atom_site_label_2
_geom_torsion_atom_site_label_3
_geom_torsion_atom_site_label_4
_geom_torsion
_geom_torsion_publ_flag
O1 C1 C2 C3 -177.1(2) no
C6 C1 C2 C3 0.5(3) no
O1 C1 C2 N1 2.4(3) no
C6 C1 C2 N1 179.97(18) no
C1 C2 C3 C4 0.0(3) no
N1 C2 C3 C4 -179.54(18) no
C2 C3 C4 C5 -0.5(3) no
C2 C3 C4 N2 179.74(18) no
C3 C4 C5 C6 0.5(3) no
N2 C4 C5 C6 -179.73(17) no
C4 C5 C6 C1 0.0(3) no
C4 C5 C6 N3 -179.92(18) no
O1 C1 C6 C5 177.0(2) no
C2 C1 C6 C5 -0.5(3) no
O1 C1 C6 N3 -3.0(3) no
C2 C1 C6 N3 179.47(17) no
C3 C2 N1 O2 -153.2(2) no
C1 C2 N1 O2 27.3(3) no
C3 C2 N1 O3 25.4(3) no
C1 C2 N1 O3 -154.1(2) no
C3 C4 N2 O5 -172.19(18) no
C5 C4 N2 O5 8.0(3) no
C3 C4 N2 O4 7.3(3) no
C5 C4 N2 O4 -172.49(19) no
C5 C6 N3 O6 168.4(2) no
C1 C6 N3 O6 -11.5(3) no
C5 C6 N3 O7 -10.0(3) no
C1 C6 N3 O7 170.1(2) no
N4 C7 N5 N6 -175.0(2) no
S1 C7 N5 N6 6.6(3) no
